data_4115508
loop_
_publ_author_name
'K. Travis Holman'
'Stephen M. Martin'
'Daniel P. Parker'
'Michael D. Ward'

_publ_section_title
;
 The Generality of Architectural Isomerism in Designer Inclusion
 Frameworks
;
_journal_name_full 'Journal of the American Chemical Society'
_journal_page_first 4421
_journal_page_last 4431
_journal_paper_doi 10.1021/ja0030257
_journal_volume 123
_journal_year 2001
_chemical_formula_sum 'C22 H19 N3 O3 S'
_chemical_formula_weight 405.46
_chemical_name_common 'bis(guanidinium)-2,6-naphthalenedisulfonate, pyrene clathrate '
_chemical_name_systematic
; 
 ? 
;
_space_group_IT_number 61
_symmetry_cell_setting orthorhombic
_symmetry_space_group_name_Hall '-P 2ac 2ab'
_symmetry_space_group_name_H-M 'P b c a'
_atom_sites_solution_hydrogens geom
_atom_sites_solution_primary direct
_atom_sites_solution_secondary difmap
_audit_creation_method SHELXL-97
_cell_angle_alpha 90.00
_cell_angle_beta 90.00
_cell_angle_gamma 90.00
_cell_formula_units_Z 8
_cell_length_a 13.4471(4)
_cell_length_b 12.1155(4)
_cell_length_c 23.9856(7)
_cell_measurement_reflns_used 6450
_cell_measurement_temperature 173(2)
_cell_volume 3907.7(2)
_computing_cell_refinement 'SAINT, Bruker'
_computing_data_collection 'SMART, Bruker (or Siemens)'
_computing_data_reduction 'SAINT, Bruker'
_computing_molecular_graphics 'XSEED, L. Barbour (1999); http://www.lbarbour.com/xseed'
_computing_structure_refinement 'SHELXL-97 (Sheldrick, 1997)'
_computing_structure_solution 'SHELXS-97 (Sheldrick, 1990)'
_diffrn_ambient_temperature 173(2)
_diffrn_measured_fraction_theta_full 0.999
_diffrn_measured_fraction_theta_max 0.999
_diffrn_measurement_device_type 'SMART platform CCD, Bruker (or Siemens)'
_diffrn_measurement_method 'omega scans'
_diffrn_radiation_monochromator graphite
_diffrn_radiation_source 'fine-focus sealed tube'
_diffrn_radiation_type MoK\a
_diffrn_radiation_wavelength 0.71070
_diffrn_reflns_av_R_equivalents 0.0373
_diffrn_reflns_av_sigmaI/netI 0.0252
_diffrn_reflns_limit_h_max 15
_diffrn_reflns_limit_h_min -15
_diffrn_reflns_limit_k_max 10
_diffrn_reflns_limit_k_min -14
_diffrn_reflns_limit_l_max 25
_diffrn_reflns_limit_l_min -28
_diffrn_reflns_number 19971
_diffrn_reflns_theta_full 25.00
_diffrn_reflns_theta_max 25.00
_diffrn_reflns_theta_min 1.70
_exptl_absorpt_coefficient_mu 0.195
_exptl_absorpt_correction_T_max 0.9657
_exptl_absorpt_correction_T_min 0.9156
_exptl_absorpt_correction_type 'simulated psi-scans '
_exptl_absorpt_process_details 'SADABS, G. Sheldrick (1999)'
_exptl_crystal_colour colorless
_exptl_crystal_density_diffrn 1.378
_exptl_crystal_description prism
_exptl_crystal_F_000 1696
_exptl_crystal_size_max 0.46
_exptl_crystal_size_mid 0.26
_exptl_crystal_size_min 0.18
_refine_diff_density_max 0.229
_refine_diff_density_min -0.361
_refine_diff_density_rms 0.043
_refine_ls_extinction_method none
_refine_ls_goodness_of_fit_ref 1.019
_refine_ls_hydrogen_treatment mixed
_refine_ls_matrix_type full
_refine_ls_number_parameters 262
_refine_ls_number_reflns 3434
_refine_ls_number_restraints 0
_refine_ls_restrained_S_all 1.019
_refine_ls_R_factor_all 0.0545
_refine_ls_R_factor_gt 0.0371
_refine_ls_shift/su_max 0.002
_refine_ls_shift/su_mean 0.000
_refine_ls_structure_factor_coef Fsqd
_refine_ls_weighting_details 'calc w=1/[\s^2^(Fo^2^)+(0.0491P)^2^+1.0662P] where P=(Fo^2^+2Fc^2^)/3'
_refine_ls_weighting_scheme calc
_refine_ls_wR_factor_gt 0.0869
_refine_ls_wR_factor_ref 0.0927
_reflns_number_gt 2642
_reflns_number_total 3434
_reflns_threshold_expression >2sigma(I)
_cod_data_source_file ja0030257_10.cif
_cod_data_source_block g:\users\travis\99087\
_cod_database_code 4115508

loop_
_symmetry_equiv_pos_as_xyz
'x, y, z'
'-x+1/2, -y, z+1/2'
'x+1/2, -y+1/2, -z'
'-x, y+1/2, -z+1/2'
'-x, -y, -z'
'x-1/2, y, -z-1/2'
'-x-1/2, y-1/2, z'
'x, -y-1/2, z-1/2'

loop_
_atom_site_label
_atom_site_type_symbol
_atom_site_fract_x
_atom_site_fract_y
_atom_site_fract_z
_atom_site_U_iso_or_equiv
_atom_site_adp_type
_atom_site_occupancy
_atom_site_symmetry_multiplicity
_atom_site_calc_flag
_atom_site_refinement_flags
S1 S 0.07263(3) 0.00539(4) 0.326835(18) 0.02673(14) Uani 1 1 d .
O1 O 0.08040(9) 0.12151(10) 0.31082(5) 0.0319(3) Uani 1 1 d .
O2 O 0.16968(9) -0.04850(10) 0.32749(5) 0.0313(3) Uani 1 1 d .
O3 O -0.00040(9) -0.05408(10) 0.29340(5) 0.0326(3) Uani 1 1 d .
N3 N -0.16348(12) 0.06326(13) 0.23619(7) 0.0360(4) Uani 1 1 d .
H3A H -0.1185 0.0279 0.2560 0.043 Uiso 1 1 calc R
H3B H -0.2188 0.0297 0.2264 0.043 Uiso 1 1 calc R
C22 C 0.11967(12) 0.04534(15) 0.00929(8) 0.0293(4) Uani 1 1 d .
C10 C 0.11746(14) 0.06583(17) 0.11164(8) 0.0372(5) Uani 1 1 d .
N2 N -0.21641(12) 0.22015(14) 0.19131(7) 0.0378(4) Uani 1 1 d .
H2A H -0.2066 0.2892 0.1813 0.045 Uiso 1 1 calc R
H2B H -0.2716 0.1861 0.1817 0.045 Uiso 1 1 calc R
N1 N -0.06444(11) 0.21787(13) 0.23571(7) 0.0338(4) Uani 1 1 d .
H1A H -0.0194 0.1826 0.2555 0.041 Uiso 1 1 calc R
H1B H -0.0541 0.2868 0.2257 0.041 Uiso 1 1 calc R
C21 C 0.13620(12) 0.00022(15) 0.06331(8) 0.0307(4) Uani 1 1 d .
C4 C -0.11194(13) 0.03740(15) 0.45765(8) 0.0278(4) Uani 1 1 d .
H4 H -0.1797 0.0564 0.4632 0.033 Uiso 1 1 calc R
C13 C 0.08393(13) 0.15552(15) 0.00347(8) 0.0331(5) Uani 1 1 d .
C3 C 0.05079(12) -0.01429(14) 0.49549(7) 0.0244(4) Uani 1 1 d .
C5 C -0.07482(13) 0.03267(15) 0.40468(8) 0.0285(4) Uani 1 1 d .
H5 H -0.1167 0.0480 0.3737 0.034 Uiso 1 1 calc R
C16 C 0.12323(15) 0.0281(2) -0.09153(9) 0.0437(5) Uani 1 1 d .
H16 H 0.1357 -0.0145 -0.1241 0.052 Uiso 1 1 calc R
C17 C 0.13997(13) -0.01883(16) -0.03905(8) 0.0343(5) Uani 1 1 d .
C2 C 0.08799(13) -0.01838(14) 0.44009(7) 0.0262(4) Uani 1 1 d .
H2 H 0.1556 -0.0372 0.4335 0.031 Uiso 1 1 calc R
C14 C 0.06960(14) 0.19840(19) -0.05016(9) 0.0426(5) Uani 1 1 d .
H14 H 0.0463 0.2719 -0.0545 0.051 Uiso 1 1 calc R
C11 C 0.08102(15) 0.17636(18) 0.10397(10) 0.0431(5) Uani 1 1 d .
H11 H 0.0678 0.2207 0.1358 0.052 Uiso 1 1 calc R
C12 C 0.06522(15) 0.21828(17) 0.05304(9) 0.0406(5) Uani 1 1 d .
H12 H 0.0410 0.2916 0.0497 0.049 Uiso 1 1 calc R
C18 C 0.17799(15) -0.12876(18) -0.03144(10) 0.0440(6) Uani 1 1 d .
H18 H 0.1923 -0.1725 -0.0633 0.053 Uiso 1 1 calc R
C1 C 0.02651(13) 0.00480(14) 0.39617(7) 0.0247(4) Uani 1 1 d .
C20 C 0.17288(14) -0.10895(17) 0.06915(9) 0.0369(5) Uani 1 1 d .
C6 C -0.14777(14) 0.16725(15) 0.22104(8) 0.0305(4) Uani 1 1 d .
C15 C 0.08901(16) 0.1348(2) -0.09695(10) 0.0483(6) Uani 1 1 d .
H15 H 0.0786 0.1649 -0.1330 0.058 Uiso 1 1 calc R
C9 C 0.13600(16) 0.0205(2) 0.16422(9) 0.0504(6) Uani 1 1 d .
H9 H 0.1241 0.0634 0.1967 0.060 Uiso 1 1 calc R
C19 C 0.19367(15) -0.17105(17) 0.01940(11) 0.0449(6) Uani 1 1 d .
H19 H 0.2192 -0.2439 0.0227 0.054 Uiso 1 1 calc R
C7 C 0.18969(16) -0.1502(2) 0.12326(11) 0.0506(6) Uani 1 1 d .
H7 H 0.2140 -0.2233 0.1280 0.061 Uiso 1 1 calc R
C8 C 0.17112(18) -0.0853(2) 0.16952(11) 0.0560(7) Uani 1 1 d .
H8 H 0.1829 -0.1146 0.2057 0.067 Uiso 1 1 calc R

loop_
_atom_site_aniso_label
_atom_site_aniso_U_11
_atom_site_aniso_U_22
_atom_site_aniso_U_33
_atom_site_aniso_U_23
_atom_site_aniso_U_13
_atom_site_aniso_U_12
S1 0.0269(2) 0.0279(3) 0.0254(2) -0.00059(18) 0.00085(18) -0.00045(19)
O1 0.0335(7) 0.0303(7) 0.0320(7) 0.0041(5) 0.0003(6) -0.0024(6)
O2 0.0274(7) 0.0355(8) 0.0311(7) 0.0003(6) 0.0029(5) 0.0028(6)
O3 0.0320(7) 0.0346(8) 0.0313(7) -0.0054(6) -0.0029(6) -0.0009(6)
N3 0.0347(9) 0.0332(10) 0.0402(10) 0.0052(7) -0.0067(7) -0.0044(7)
C22 0.0173(9) 0.0320(10) 0.0385(11) -0.0007(8) 0.0021(8) -0.0046(8)
C10 0.0278(10) 0.0486(13) 0.0353(12) -0.0014(9) 0.0057(9) -0.0084(9)
N2 0.0339(9) 0.0314(9) 0.0481(11) 0.0040(7) -0.0090(8) -0.0041(7)
N1 0.0326(9) 0.0295(9) 0.0394(10) 0.0040(7) -0.0046(7) -0.0011(7)
C21 0.0197(9) 0.0341(11) 0.0384(11) 0.0027(8) 0.0032(8) -0.0047(8)
C4 0.0204(9) 0.0301(10) 0.0331(10) -0.0018(8) -0.0004(8) 0.0002(8)
C13 0.0220(9) 0.0315(11) 0.0457(12) 0.0018(9) 0.0007(8) -0.0040(8)
C3 0.0224(9) 0.0208(9) 0.0300(10) -0.0017(7) -0.0014(7) -0.0032(7)
C5 0.0267(10) 0.0296(10) 0.0293(10) -0.0002(8) -0.0051(8) 0.0013(8)
C16 0.0298(11) 0.0668(16) 0.0344(12) -0.0076(10) 0.0044(8) -0.0094(11)
C17 0.0220(10) 0.0404(12) 0.0404(12) -0.0058(9) 0.0062(8) -0.0050(9)
C2 0.0207(9) 0.0247(10) 0.0332(10) -0.0016(7) 0.0022(7) -0.0015(7)
C14 0.0316(11) 0.0396(12) 0.0565(15) 0.0142(10) -0.0029(10) -0.0038(9)
C11 0.0357(11) 0.0443(13) 0.0493(14) -0.0163(10) 0.0083(10) -0.0038(10)
C12 0.0339(11) 0.0301(11) 0.0578(15) -0.0052(10) 0.0027(10) 0.0002(9)
C18 0.0286(11) 0.0444(14) 0.0591(16) -0.0186(11) 0.0090(10) -0.0016(9)
C1 0.0257(9) 0.0204(9) 0.0279(10) -0.0014(7) 0.0008(7) -0.0033(8)
C20 0.0231(10) 0.0350(12) 0.0525(14) 0.0077(9) 0.0024(9) -0.0035(8)
C6 0.0314(10) 0.0328(11) 0.0273(10) -0.0024(8) 0.0032(8) 0.0000(8)
C15 0.0350(12) 0.0687(17) 0.0411(13) 0.0153(11) -0.0019(9) -0.0113(12)
C9 0.0429(13) 0.0702(17) 0.0380(13) 0.0009(11) 0.0039(10) -0.0099(12)
C19 0.0286(11) 0.0313(12) 0.0749(17) -0.0022(11) 0.0030(11) 0.0004(9)
C7 0.0372(12) 0.0460(14) 0.0688(17) 0.0222(12) -0.0024(11) -0.0045(10)
C8 0.0476(14) 0.0750(19) 0.0456(15) 0.0204(13) -0.0011(11) -0.0126(13)

loop_
_atom_type_symbol
_atom_type_description
_atom_type_scat_dispersion_real
_atom_type_scat_dispersion_imag
_atom_type_scat_source
C C 0.0033 0.0016 'International Tables Vol C Tables 4.2.6.8 and 6.1.1.4'
H H 0.0000 0.0000 'International Tables Vol C Tables 4.2.6.8 and 6.1.1.4'
N N 0.0061 0.0033 'International Tables Vol C Tables 4.2.6.8 and 6.1.1.4'
O O 0.0106 0.0060 'International Tables Vol C Tables 4.2.6.8 and 6.1.1.4'
S S 0.1246 0.1234 'International Tables Vol C Tables 4.2.6.8 and 6.1.1.4'

loop_
_geom_angle_atom_site_label_1
_geom_angle_atom_site_label_2
_geom_angle_atom_site_label_3
_geom_angle
_geom_angle_site_symmetry_1
_geom_angle_site_symmetry_3
O3 S1 O2 112.78(8) . .
O3 S1 O1 112.27(8) . .
O2 S1 O1 111.68(7) . .
O3 S1 C1 106.14(8) . .
O2 S1 C1 107.49(8) . .
O1 S1 C1 105.96(8) . .
C17 C22 C21 120.14(17) . .
C17 C22 C13 119.77(18) . .
C21 C22 C13 120.09(17) . .
C9 C10 C21 118.8(2) . .
C9 C10 C11 122.8(2) . .
C21 C10 C11 118.34(18) . .
C20 C21 C22 120.14(18) . .
C20 C21 C10 120.01(18) . .
C22 C21 C10 119.84(18) . .
C5 C4 C3 121.07(16) . 5_556
C14 C13 C22 118.93(19) . .
C14 C13 C12 122.74(19) . .
C22 C13 C12 118.33(18) . .
C4 C3 C2 121.96(16) 5_556 .
C4 C3 C3 118.9(2) 5_556 5_556
C2 C3 C3 119.2(2) . 5_556
C4 C5 C1 119.65(16) . .
C15 C16 C17 121.3(2) . .
C16 C17 C22 118.73(19) . .
C16 C17 C18 123.18(19) . .
C22 C17 C18 118.09(19) . .
C1 C2 C3 120.01(16) . .
C15 C14 C13 120.7(2) . .
C12 C11 C10 121.58(19) . .
C11 C12 C13 121.8(2) . .
C19 C18 C17 121.7(2) . .
C2 C1 C5 121.23(16) . .
C2 C1 S1 120.74(13) . .
C5 C1 S1 118.00(13) . .
C7 C20 C21 118.5(2) . .
C7 C20 C19 123.2(2) . .
C21 C20 C19 118.26(19) . .
N1 C6 N3 120.06(17) . .
N1 C6 N2 120.39(18) . .
N3 C6 N2 119.54(17) . .
C16 C15 C14 120.5(2) . .
C8 C9 C10 120.8(2) . .
C18 C19 C20 121.6(2) . .
C8 C7 C20 120.6(2) . .
C9 C8 C7 121.3(2) . .

loop_
_geom_bond_atom_site_label_1
_geom_bond_atom_site_label_2
_geom_bond_distance
_geom_bond_site_symmetry_2
S1 O3 1.4584(13) .
S1 O2 1.4593(13) .
S1 O1 1.4622(13) .
S1 C1 1.7748(18) .
N3 C6 1.328(2) .
C22 C17 1.422(3) .
C22 C21 1.424(3) .
C22 C13 1.426(3) .
C10 C9 1.398(3) .
C10 C21 1.428(3) .
C10 C11 1.438(3) .
N2 C6 1.331(2) .
N1 C6 1.325(2) .
C21 C20 1.419(3) .
C4 C5 1.366(3) .
C4 C3 1.421(2) 5_556
C13 C14 1.400(3) .
C13 C12 1.434(3) .
C3 C4 1.421(2) 5_556
C3 C2 1.421(2) .
C3 C3 1.426(3) 5_556
C5 C1 1.419(2) .
C16 C15 1.378(3) .
C16 C17 1.399(3) .
C17 C18 1.438(3) .
C2 C1 1.368(2) .
C14 C15 1.386(3) .
C11 C12 1.340(3) .
C18 C19 1.339(3) .
C20 C7 1.409(3) .
C20 C19 1.438(3) .
C9 C8 1.372(3) .
C7 C8 1.383(3) .
